data_1100133
loop_
_publ_author_name
'Rademeyer, M.'

_publ_section_title
;
 Bis(p-toluidinium) tetrachlorozincate(II)
;
_journal_name_full 'Acta Crystallographica Section E'
_journal_page_first m304
_journal_page_last m306
_journal_paper_doi 10.1107/S1600536805000747
_journal_volume 61
_journal_year 2005
_chemical_formula_moiety '2(C7 H10 N), Cl4 Zn'
_chemical_formula_sum 'C14 H20 Cl4 N2 Zn'
_chemical_formula_weight 423.35
_chemical_melting_point ?
_chemical_name_common 'Bis(p-toluidinium) tetrachlorozincate(II)'
_chemical_name_systematic 'Bis(p-toluidinium) tetrachlorozincate(II)'
_space_group_IT_number 2
_space_group_name_Hall '-P 1'
_space_group_name_H-M_alt 'P -1'
_symmetry_cell_setting triclinic
_symmetry_space_group_name_Hall '-P 1'
_symmetry_space_group_name_H-M 'P -1'
_atom_sites_solution_hydrogens geom
_atom_sites_solution_primary direct
_atom_sites_solution_secondary difmap
_audit_creation_method SHELXL-97
_cell_angle_alpha 107.14(5)
_cell_angle_beta 95.43(7)
_cell_angle_gamma 92.03(6)
_cell_formula_units_Z 2
_cell_length_a 7.119(8)
_cell_length_b 11.532(6)
_cell_length_c 12.490(7)
_cell_measurement_reflns_used 195
_cell_measurement_temperature 280(2)
_cell_measurement_theta_max 31
_cell_measurement_theta_min 2
_cell_volume 973.3(13)
_computing_cell_refinement 'CrysAlis CCD 170 (Oxford Diffraction Ltd., 2003)'
_computing_data_collection 'CrysAlis CCD 170 (Oxford Diffraction Ltd., 2003)'
_computing_data_reduction 'CrysAlis RED 170 (Oxford Diffraction Ltd., 2003)'
_computing_molecular_graphics 'ORTEP-3 for Windows (Farrugia, 1997) and PLATON (Spek, 2000)'
_computing_publication_material 'WinGX (Farrugia, 1999) and PLATON (Spek, 2000)'
_computing_structure_refinement 'SHELXL-97 (Sheldrick, 1997)'
_computing_structure_solution 'SHELXS97 (Sheldrick, 1997)'
_diffrn_ambient_temperature 280(2)
_diffrn_detector_area_resol_mean ?
_diffrn_measured_fraction_theta_full 0.991
_diffrn_measured_fraction_theta_max 0.899
_diffrn_measurement_device_type 'Oxford Excalibur2'
_diffrn_measurement_method 'omega-2theta scans'
_diffrn_radiation_monochromator graphite
_diffrn_radiation_source 'fine-focus sealed tube'
_diffrn_radiation_type MoK\a
_diffrn_radiation_wavelength 0.71073
_diffrn_reflns_av_R_equivalents 0.0327
_diffrn_reflns_av_sigmaI/netI 0.0612
_diffrn_reflns_limit_h_max 7
_diffrn_reflns_limit_h_min -10
_diffrn_reflns_limit_k_max 16
_diffrn_reflns_limit_k_min -16
_diffrn_reflns_limit_l_max 18
_diffrn_reflns_limit_l_min -17
_diffrn_reflns_number 9806
_diffrn_reflns_theta_full 25.00
_diffrn_reflns_theta_max 31.73
_diffrn_reflns_theta_min 4.54
_diffrn_standards_decay_% <2
_diffrn_standards_interval_count n/a
_diffrn_standards_interval_time n/a
_diffrn_standards_number n/a
_exptl_absorpt_coefficient_mu 1.805
_exptl_absorpt_correction_T_max 0.6998
_exptl_absorpt_correction_T_min 0.6012
_exptl_absorpt_correction_type multi-scan
_exptl_absorpt_process_details '(Blessing, 1995)'
_exptl_crystal_colour 'dark brown'
_exptl_crystal_density_diffrn 1.445
_exptl_crystal_density_meas ?
_exptl_crystal_density_method 'not measured'
_exptl_crystal_description block
_exptl_crystal_F_000 432
_exptl_crystal_size_max 0.30
_exptl_crystal_size_mid 0.20
_exptl_crystal_size_min 0.20
_refine_diff_density_max 0.610
_refine_diff_density_min -0.706
_refine_diff_density_rms 0.079
_refine_ls_extinction_coef ?
_refine_ls_extinction_method none
_refine_ls_goodness_of_fit_ref 0.895
_refine_ls_hydrogen_treatment constr
_refine_ls_matrix_type full
_refine_ls_number_parameters 202
_refine_ls_number_reflns 5949
_refine_ls_number_restraints 0
_refine_ls_restrained_S_all 0.895
_refine_ls_R_factor_all 0.0789
_refine_ls_R_factor_gt 0.0436
_refine_ls_shift/su_max 0.005
_refine_ls_shift/su_mean 0.000
_refine_ls_structure_factor_coef Fsqd
_refine_ls_weighting_details 'calc w=1/[\s^2^(Fo^2^)+(0.0492P)^2^+0.0000P] where P=(Fo^2^+2Fc^2^)/3'
_refine_ls_weighting_scheme calc
_refine_ls_wR_factor_gt 0.0940
_refine_ls_wR_factor_ref 0.1060
_reflns_number_gt 3404
_reflns_number_total 5949
_reflns_threshold_expression >2sigma(I)
_cod_depositor_comments
;
The following automatic conversions were performed:
'_symmetry_cell_setting' value 'Triclinic' changed to 'triclinic'
according to '/home/saulius/struct/CIF-dictionaries/cif_core.dic'
dictionary named 'cif_core.dic' version 2.4.1 from 2010-06-29.

Automatic conversion script
Id: cif_fix_enum 1527 2010-12-29 10:47:43Z saulius 
;
_cod_database_code 1100133

loop_
_symmetry_equiv_pos_as_xyz
'x, y, z'
'-x, -y, -z'

loop_
_atom_site_label
_atom_site_type_symbol
_atom_site_fract_x
_atom_site_fract_y
_atom_site_fract_z
_atom_site_U_iso_or_equiv
_atom_site_adp_type
_atom_site_occupancy
_atom_site_symmetry_multiplicity
_atom_site_calc_flag
_atom_site_refinement_flags
_atom_site_disorder_assembly
_atom_site_disorder_group
N1 N 0.2586(3) 0.1681(2) -0.00008(18) 0.0459(5) Uani 1 1 d . . .
H1A H 0.1702 0.1720 -0.0540 0.069 Uiso 1 1 calc R . .
H1B H 0.2054 0.1406 0.0502 0.069 Uiso 1 1 calc R . .
H1C H 0.3445 0.1178 -0.0303 0.069 Uiso 1 1 calc R . .
C1 C 0.3502(4) 0.2894(2) 0.0557(2) 0.0428(6) Uani 1 1 d . . .
C2 C 0.2417(4) 0.3883(3) 0.0708(2) 0.0552(7) Uani 1 1 d . . .
H2 H 0.1137 0.3777 0.0444 0.060(9) Uiso 1 1 d R . .
C6 C 0.5389(4) 0.3029(3) 0.0915(3) 0.0556(7) Uani 1 1 d . . .
H6 H 0.6111 0.2356 0.0799 0.064(9) Uiso 1 1 d R . .
C5 C 0.6200(5) 0.4179(3) 0.1463(3) 0.0677(9) Uani 1 1 d . . .
H5 H 0.7481 0.4278 0.1720 0.118(15) Uiso 1 1 d R . .
C4 C 0.5140(5) 0.5191(3) 0.1648(3) 0.0636(8) Uani 1 1 d . . .
C3 C 0.3250(5) 0.5026(3) 0.1253(3) 0.0636(8) Uani 1 1 d . . .
H3 H 0.2523 0.5697 0.1363 0.089(12) Uiso 1 1 d R . .
C7 C 0.6004(6) 0.6437(4) 0.2280(4) 0.0961(13) Uani 1 1 d . . .
H71 H 0.7325 0.6478 0.2185 0.144 Uiso 1 1 calc R . .
H72 H 0.5857 0.6605 0.3066 0.144 Uiso 1 1 calc R . .
H73 H 0.5384 0.7028 0.1993 0.144 Uiso 1 1 calc R . .
N2 N 0.7517(3) 0.0977(2) 0.39762(19) 0.0487(5) Uani 1 1 d . . .
H2A H 0.6543 0.0777 0.3440 0.073 Uiso 1 1 calc R . .
H2B H 0.7363 0.0581 0.4479 0.073 Uiso 1 1 calc R . .
H2C H 0.8582 0.0775 0.3669 0.073 Uiso 1 1 calc R . .
C8 C 0.7620(3) 0.2290(2) 0.4537(2) 0.0405(6) Uani 1 1 d . . .
C9 C 0.6871(4) 0.3051(3) 0.3968(2) 0.0495(6) Uani 1 1 d . . .
H9 H 0.6284 0.2741 0.3236 0.058(8) Uiso 1 1 d R . .
C13 C 0.8521(4) 0.2735(3) 0.5599(2) 0.0583(8) Uani 1 1 d . . .
H13 H 0.9041 0.2212 0.5969 0.077(11) Uiso 1 1 d R . .
C12 C 0.8648(5) 0.3964(3) 0.6120(3) 0.0615(8) Uani 1 1 d . . .
H12 H 0.9240 0.4267 0.6853 0.092(12) Uiso 1 1 d R . .
C11 C 0.7899(4) 0.4767(3) 0.5589(3) 0.0521(7) Uani 1 1 d . . .
C10 C 0.7014(4) 0.4284(3) 0.4509(3) 0.0557(7) Uani 1 1 d . . .
H10 H 0.6488 0.4804 0.4136 0.070(10) Uiso 1 1 d R . .
C14 C 0.8055(5) 0.6109(3) 0.6170(3) 0.0770(11) Uani 1 1 d . . .
H14A H 0.9340 0.6363 0.6483 0.116 Uiso 1 1 calc R . .
H14B H 0.7247 0.6292 0.6764 0.116 Uiso 1 1 calc R . .
H14C H 0.7676 0.6532 0.5637 0.116 Uiso 1 1 calc R . .
Zn Zn 0.80950(4) 0.01269(3) 0.76682(3) 0.04276(10) Uani 1 1 d . . .
Cl1 Cl 0.93243(12) 0.20514(7) 0.82409(8) 0.0714(2) Uani 1 1 d . . .
Cl2 Cl 0.75839(12) -0.05935(7) 0.57535(6) 0.0618(2) Uani 1 1 d . . .
Cl3 Cl 0.53242(9) -0.00867(7) 0.83740(6) 0.05383(19) Uani 1 1 d . . .
Cl4 Cl 1.02362(9) -0.10044(6) 0.83165(6) 0.04822(17) Uani 1 1 d . . .

loop_
_atom_site_aniso_label
_atom_site_aniso_U_11
_atom_site_aniso_U_22
_atom_site_aniso_U_33
_atom_site_aniso_U_23
_atom_site_aniso_U_13
_atom_site_aniso_U_12
N1 0.0474(12) 0.0489(13) 0.0413(12) 0.0133(10) 0.0052(10) 0.0043(10)
C1 0.0485(14) 0.0463(15) 0.0339(13) 0.0123(11) 0.0057(11) 0.0020(12)
C2 0.0552(17) 0.0526(18) 0.0547(17) 0.0119(14) 0.0011(14) 0.0090(14)
C6 0.0489(15) 0.0565(19) 0.0615(19) 0.0192(15) -0.0005(14) 0.0067(14)
C5 0.0562(19) 0.074(2) 0.070(2) 0.0218(19) -0.0006(16) -0.0131(17)
C4 0.080(2) 0.056(2) 0.0545(18) 0.0183(16) 0.0058(17) -0.0147(17)
C3 0.084(2) 0.0470(18) 0.0588(19) 0.0132(15) 0.0074(17) 0.0085(17)
C7 0.114(3) 0.072(3) 0.093(3) 0.019(2) -0.001(3) -0.033(2)
N2 0.0574(13) 0.0474(14) 0.0435(12) 0.0161(11) 0.0092(11) 0.0007(10)
C8 0.0389(12) 0.0445(15) 0.0380(13) 0.0117(11) 0.0071(10) 0.0007(11)
C9 0.0516(15) 0.0500(17) 0.0441(15) 0.0119(13) -0.0035(12) 0.0054(12)
C13 0.070(2) 0.063(2) 0.0407(15) 0.0169(15) -0.0030(14) 0.0032(16)
C12 0.067(2) 0.063(2) 0.0435(17) 0.0032(15) -0.0001(15) -0.0039(16)
C11 0.0415(14) 0.0495(17) 0.0591(18) 0.0042(14) 0.0163(13) -0.0025(12)
C10 0.0561(17) 0.0526(18) 0.0622(19) 0.0220(16) 0.0066(15) 0.0107(14)
C14 0.064(2) 0.053(2) 0.099(3) -0.0040(19) 0.0242(19) -0.0045(16)
Zn 0.03820(16) 0.04319(18) 0.04655(19) 0.01376(14) 0.00325(13) -0.00089(12)
Cl1 0.0840(5) 0.0473(4) 0.0793(6) 0.0286(4) -0.0325(4) -0.0166(4)
Cl2 0.0895(5) 0.0534(4) 0.0424(4) 0.0159(3) 0.0037(4) 0.0012(4)
Cl3 0.0378(3) 0.0685(5) 0.0545(4) 0.0153(4) 0.0110(3) 0.0052(3)
Cl4 0.0401(3) 0.0520(4) 0.0552(4) 0.0191(3) 0.0067(3) 0.0085(3)

loop_
_atom_type_symbol
_atom_type_description
_atom_type_scat_dispersion_real
_atom_type_scat_dispersion_imag
_atom_type_scat_source
C C 0.0030 0.0020 'International Tables Vol C Tables 4.2.6.8 and 6.1.1.4'
H H 0.0000 0.0000 'International Tables Vol C Tables 4.2.6.8 and 6.1.1.4'
Cl Cl 0.1480 0.1590 'International Tables Vol C Tables 4.2.6.8 and 6.1.1.4'
N N 0.0060 0.0030 'International Tables Vol C Tables 4.2.6.8 and 6.1.1.4'
Zn Zn 0.2840 1.4300 'International Tables Vol C Tables 4.2.6.8 and 6.1.1.4'

loop_
_geom_angle_atom_site_label_1
_geom_angle_atom_site_label_2
_geom_angle_atom_site_label_3
_geom_angle
_geom_angle_site_symmetry_1
_geom_angle_site_symmetry_3
_geom_angle_publ_flag
C1 N1 H1A 109.5 . . ?
C1 N1 H1B 109.5 . . ?
H1A N1 H1B 109.5 . . ?
C1 N1 H1C 109.5 . . ?
H1A N1 H1C 109.5 . . ?
H1B N1 H1C 109.5 . . ?
C6 C1 C2 121.4(3) . . ?
C6 C1 N1 120.1(3) . . ?
C2 C1 N1 118.5(3) . . ?
C3 C2 C1 119.1(3) . . ?
C3 C2 H2 120.6 . . ?
C1 C2 H2 120.3 . . ?
C1 C6 C5 118.7(3) . . ?
C1 C6 H6 120.6 . . ?
C5 C6 H6 120.7 . . ?
C6 C5 C4 121.4(3) . . ?
C6 C5 H5 119.3 . . ?
C4 C5 H5 119.3 . . ?
C3 C4 C5 118.4(3) . . ?
C3 C4 C7 120.2(3) . . ?
C5 C4 C7 121.4(4) . . ?
C4 C3 C2 121.0(3) . . ?
C4 C3 H3 119.5 . . ?
C2 C3 H3 119.5 . . ?
C4 C7 H71 109.5 . . ?
C4 C7 H72 109.5 . . ?
H71 C7 H72 109.5 . . ?
C4 C7 H73 109.5 . . ?
H71 C7 H73 109.5 . . ?
H72 C7 H73 109.5 . . ?
C8 N2 H2A 109.5 . . ?
C8 N2 H2B 109.5 . . ?
H2A N2 H2B 109.5 . . ?
C8 N2 H2C 109.5 . . ?
H2A N2 H2C 109.5 . . ?
H2B N2 H2C 109.5 . . ?
C13 C8 C9 121.3(3) . . ?
C13 C8 N2 119.1(2) . . ?
C9 C8 N2 119.6(2) . . ?
C8 C9 C10 118.4(3) . . ?
C8 C9 H9 120.7 . . ?
C10 C9 H9 120.9 . . ?
C8 C13 C12 119.3(3) . . ?
C8 C13 H13 120.4 . . ?
C12 C13 H13 120.3 . . ?
C13 C12 C11 121.6(3) . . ?
C13 C12 H12 119.3 . . ?
C11 C12 H12 119.0 . . ?
C10 C11 C12 117.4(3) . . ?
C10 C11 C14 121.6(3) . . ?
C12 C11 C14 121.0(3) . . ?
C9 C10 C11 121.9(3) . . ?
C9 C10 H10 119.0 . . ?
C11 C10 H10 119.1 . . ?
C11 C14 H14A 109.5 . . ?
C11 C14 H14B 109.5 . . ?
H14A C14 H14B 109.5 . . ?
C11 C14 H14C 109.5 . . ?
H14A C14 H14C 109.5 . . ?
H14B C14 H14C 109.5 . . ?
Cl1 Zn Cl3 112.49(7) . . ?
Cl1 Zn Cl2 111.36(6) . . ?
Cl3 Zn Cl2 108.28(8) . . ?
Cl1 Zn Cl4 106.91(7) . . ?
Cl3 Zn Cl4 108.31(7) . . ?
Cl2 Zn Cl4 109.41(7) . . ?

loop_
_geom_bond_atom_site_label_1
_geom_bond_atom_site_label_2
_geom_bond_distance
_geom_bond_site_symmetry_2
_geom_bond_publ_flag
N1 C1 1.464(4) . ?
N1 H1A 0.8900 . ?
N1 H1B 0.8900 . ?
N1 H1C 0.8900 . ?
C1 C6 1.363(4) . ?
C1 C2 1.377(4) . ?
C2 C3 1.376(4) . ?
C2 H2 0.9300 . ?
C6 C5 1.377(4) . ?
C6 H6 0.9289 . ?
C5 C4 1.386(5) . ?
C5 H5 0.9292 . ?
C4 C3 1.375(5) . ?
C4 C7 1.498(5) . ?
C3 H3 0.9292 . ?
C7 H71 0.9600 . ?
C7 H72 0.9600 . ?
C7 H73 0.9600 . ?
N2 C8 1.465(3) . ?
N2 H2A 0.8900 . ?
N2 H2B 0.8900 . ?
N2 H2C 0.8900 . ?
C8 C13 1.360(4) . ?
C8 C9 1.375(4) . ?
C9 C10 1.378(4) . ?
C9 H9 0.9293 . ?
C13 C12 1.370(4) . ?
C13 H13 0.9279 . ?
C12 C11 1.383(5) . ?
C12 H12 0.9298 . ?
C11 C10 1.378(4) . ?
C11 C14 1.498(4) . ?
C10 H10 0.9297 . ?
C14 H14A 0.9600 . ?
C14 H14B 0.9600 . ?
C14 H14C 0.9600 . ?
Zn Cl1 2.2386(18) . ?
Zn Cl3 2.270(2) . ?
Zn Cl2 2.2769(17) . ?
Zn Cl4 2.2828(18) . ?

loop_
_geom_hbond_atom_site_label_D
_geom_hbond_atom_site_label_H
_geom_hbond_atom_site_label_A
_geom_hbond_distance_DH
_geom_hbond_distance_HA
_geom_hbond_distance_DA
_geom_hbond_angle_DHA
_geom_hbond_site_symmetry_A
N1 H1A Cl1 0.89 2.29 3.171(4) 172.4 1_454
N1 H1B Cl4 0.89 2.42 3.275(3) 161.3 2_656
N1 H1C Cl3 0.89 2.40 3.266(4) 162.9 1_554
N2 H2A Cl3 0.89 2.41 3.273(4) 162.4 2_656
N2 H2B Cl2 0.89 2.37 3.250(3) 168.4 .
N2 H2C Cl2 0.89 2.79 3.528(5) 141.5 2_756
N2 H2C Cl4 0.89 2.77 3.417(3) 130.3 2_756

loop_
_geom_torsion_atom_site_label_1
_geom_torsion_atom_site_label_2
_geom_torsion_atom_site_label_3
_geom_torsion_atom_site_label_4
_geom_torsion
_geom_torsion_site_symmetry_1
_geom_torsion_site_symmetry_2
_geom_torsion_site_symmetry_3
_geom_torsion_site_symmetry_4
_geom_torsion_publ_flag
C6 C1 C2 C3 -1.4(4) . . . . ?
N1 C1 C2 C3 178.6(3) . . . . ?
C2 C1 C6 C5 1.6(4) . . . . ?
N1 C1 C6 C5 -178.3(3) . . . . ?
C1 C6 C5 C4 -0.3(5) . . . . ?
C6 C5 C4 C3 -1.1(5) . . . . ?
C6 C5 C4 C7 177.8(3) . . . . ?
C5 C4 C3 C2 1.4(5) . . . . ?
C7 C4 C3 C2 -177.6(3) . . . . ?
C1 C2 C3 C4 -0.1(5) . . . . ?
C13 C8 C9 C10 -1.5(4) . . . . ?
N2 C8 C9 C10 -179.0(2) . . . . ?
C9 C8 C13 C12 1.5(4) . . . . ?
N2 C8 C13 C12 179.0(3) . . . . ?
C8 C13 C12 C11 -0.7(5) . . . . ?
C13 C12 C11 C10 0.0(4) . . . . ?
C13 C12 C11 C14 -179.8(3) . . . . ?
C8 C9 C10 C11 0.8(4) . . . . ?
C12 C11 C10 C9 0.0(4) . . . . ?
C14 C11 C10 C9 179.8(3) . . . . ?
